data_7214739
loop_
_publ_author_name
'Li, Zhao-Hao'
'Xue, Li-Ping'
'Zhao, Bang-Tun'
'Kan, Jian'
'Su, Wei-Ping'

_publ_section_title
;
 2D lanthanide--organic frameworks constructed from lanthanide acetate
 skeletons and benzotriazole-5-carboxylic acid connectors: synthesis,
 structure, luminescence and magnetic properties
;
_journal_issue 24
_journal_name_full CrystEngComm
_journal_page_first 8485
_journal_paper_doi 10.1039/c2ce25927c
_journal_volume 14
_journal_year 2012
_chemical_formula_sum 'C16 H13 N6 O7 Sm'
_chemical_formula_weight 551.67
_chemical_name_systematic
;
?
;
_space_group_IT_number 14
_symmetry_cell_setting monoclinic
_symmetry_space_group_name_Hall '-P 2ybc'
_symmetry_space_group_name_H-M 'P 1 21/c 1'
_atom_sites_solution_hydrogens geom
_atom_sites_solution_primary direct
_atom_sites_solution_secondary difmap
_audit_creation_method SHELXL-97
_cell_angle_alpha 90.00
_cell_angle_beta 96.648(4)
_cell_angle_gamma 90.00
_cell_formula_units_Z 4
_cell_length_a 16.5570(9)
_cell_length_b 14.4501(7)
_cell_length_c 8.0012(4)
_cell_measurement_reflns_used 4370
_cell_measurement_temperature 293(2)
_cell_measurement_theta_max 27.4835
_cell_measurement_theta_min 2.4768
_cell_volume 1901.42(17)
_computing_cell_refinement 'Bruker SMART'
_computing_data_collection 'Bruker SMART'
_computing_data_reduction 'Bruker SMART'
_computing_molecular_graphics 'Diamond Version 2.1c(K.Brandenburg, 1999)'
_computing_publication_material 'Diamond Version 2.1c(K.Brandenburg, 1999)'
_computing_structure_refinement 'SHELXL-97 (Sheldrick, 1997)'
_computing_structure_solution 'SHELXS-97 (Sheldrick, 1990)'
_diffrn_ambient_temperature 293(2)
_diffrn_measured_fraction_theta_full 0.997
_diffrn_measured_fraction_theta_max 0.997
_diffrn_measurement_device_type 'CCD area detector'
_diffrn_measurement_method CCD_Profile_fitting
_diffrn_radiation_monochromator graphite
_diffrn_radiation_source 'fine-focus sealed tube'
_diffrn_radiation_type MoK\a
_diffrn_radiation_wavelength 0.71073
_diffrn_reflns_av_R_equivalents 0.0611
_diffrn_reflns_av_sigmaI/netI 0.0608
_diffrn_reflns_limit_h_max 20
_diffrn_reflns_limit_h_min -20
_diffrn_reflns_limit_k_max 17
_diffrn_reflns_limit_k_min -17
_diffrn_reflns_limit_l_max 9
_diffrn_reflns_limit_l_min -9
_diffrn_reflns_number 12565
_diffrn_reflns_theta_full 25.50
_diffrn_reflns_theta_max 25.50
_diffrn_reflns_theta_min 2.82
_diffrn_standards_decay_% 0
_diffrn_standards_interval_count 0
_diffrn_standards_interval_time 0
_diffrn_standards_number 0
_exptl_absorpt_coefficient_mu 3.142
_exptl_absorpt_correction_T_max 1.0000
_exptl_absorpt_correction_T_min 0.5015
_exptl_absorpt_correction_type multi-scan
_exptl_crystal_colour Colorless
_exptl_crystal_density_diffrn 1.927
_exptl_crystal_density_method 'not measured'
_exptl_crystal_description Prism
_exptl_crystal_F_000 1076
_exptl_crystal_size_max 0.2000
_exptl_crystal_size_mid 0.18
_exptl_crystal_size_min 0.15
_refine_diff_density_max 1.329
_refine_diff_density_min -2.192
_refine_diff_density_rms 0.154
_refine_ls_extinction_method none
_refine_ls_goodness_of_fit_ref 1.173
_refine_ls_hydrogen_treatment mixed
_refine_ls_matrix_type full
_refine_ls_number_parameters 275
_refine_ls_number_reflns 3526
_refine_ls_number_restraints 0
_refine_ls_restrained_S_all 1.173
_refine_ls_R_factor_all 0.0502
_refine_ls_R_factor_gt 0.0477
_refine_ls_shift/su_max 0.001
_refine_ls_shift/su_mean 0.000
_refine_ls_structure_factor_coef Fsqd
_refine_ls_weighting_details 'calc w=1/[\s^2^(Fo^2^)+(0.0381P)^2^+4.1141P] where P=(Fo^2^+2Fc^2^)/3'
_refine_ls_weighting_scheme calc
_refine_ls_wR_factor_gt 0.1129
_refine_ls_wR_factor_ref 0.1152
_reflns_number_gt 3353
_reflns_number_total 3526
_reflns_threshold_expression >2sigma(I)
_cod_data_source_file c2ce25927c.txt
_cod_data_source_block lizh
_cod_depositor_comments
;
The following automatic conversions were performed:

'_exptl_absorpt_correction_type' value 'Multi-scan' changed to
'multi-scan' according to
/usr/data/users/saulius/automatic-downloads/retrospective/RSC/lib/dictionaries/cif_core.dic
dictionary named 'cif_core.dic' version 2.4.2 from 2011-04-26.

Automatic conversion script
Id: cif_fix_values 2281 2013-09-26 08:29:07Z andrius 
;
_cod_original_sg_symbol_H-M P21/c
_cod_database_code 7214739

loop_
_symmetry_equiv_pos_as_xyz
'x, y, z'
'-x, y+1/2, -z+1/2'
'-x, -y, -z'
'x, -y-1/2, z-1/2'

loop_
_atom_site_label
_atom_site_type_symbol
_atom_site_fract_x
_atom_site_fract_y
_atom_site_fract_z
_atom_site_U_iso_or_equiv
_atom_site_adp_type
_atom_site_occupancy
_atom_site_symmetry_multiplicity
_atom_site_calc_flag
_atom_site_refinement_flags
Sm1 Sm 0.051580(17) 0.616026(19) 0.44747(4) 0.02459(14) Uani 1 1 d .
O1 O 0.0135(3) 0.7774(3) 0.4053(6) 0.0411(11) Uani 1 1 d .
H1W H 0.0117 0.8064 0.5128 0.062 Uiso 1 1 d R
H2W H 0.0531 0.8080 0.3463 0.062 Uiso 1 1 d R
O2 O -0.0244(3) 0.6072(3) 0.1606(6) 0.0369(11) Uani 1 1 d .
O3 O -0.0432(3) 0.4908(3) 0.3244(5) 0.0361(10) Uani 1 1 d .
O4 O 0.1349(3) 0.4901(3) 0.3945(6) 0.0423(11) Uani 1 1 d .
O5 O 0.0749(3) 0.3568(3) 0.4505(6) 0.0429(12) Uani 1 1 d .
O6 O 0.1249(2) 0.6840(3) 0.6830(5) 0.0361(10) Uani 1 1 d .
O7 O 0.1564(2) 0.8219(3) 0.7960(6) 0.0362(10) Uani 1 1 d .
N1 N 0.2789(4) 0.1180(3) 0.2428(9) 0.0434(15) Uani 1 1 d .
N2 N 0.3463(4) 0.1116(4) 0.1715(9) 0.0463(16) Uani 1 1 d .
N3 N 0.3745(3) 0.1976(4) 0.1462(8) 0.0421(14) Uani 1 1 d .
H3 H 0.4183 0.2095 0.1019 0.051 Uiso 1 1 calc R
N4 N 0.4141(4) 0.5713(4) 0.5717(9) 0.0481(15) Uani 1 1 d .
N5 N 0.4845(4) 0.6011(5) 0.5282(10) 0.0567(19) Uani 1 1 d .
N6 N 0.4857(4) 0.6920(4) 0.5344(9) 0.0523(16) Uani 1 1 d .
C1 C -0.1273(4) 0.4982(5) 0.0611(8) 0.0432(16) Uani 1 1 d .
H1B H -0.1790 0.5217 0.0853 0.065 Uiso 1 1 d R
H1C H -0.1278 0.4318 0.0662 0.065 Uiso 1 1 d R
H1A H -0.1174 0.5176 -0.0495 0.065 Uiso 1 1 d R
C2 C -0.0618(3) 0.5339(4) 0.1868(7) 0.0278(12) Uani 1 1 d .
C3 C 0.1317(4) 0.4022(4) 0.3972(9) 0.0345(14) Uani 1 1 d .
C4 C 0.1997(4) 0.3514(4) 0.3303(8) 0.0311(13) Uani 1 1 d .
C5 C 0.1988(4) 0.2551(4) 0.3273(8) 0.0350(14) Uani 1 1 d .
H5 H 0.1569 0.2217 0.3669 0.042 Uiso 1 1 calc R
C6 C 0.2637(4) 0.2106(4) 0.2621(8) 0.0337(14) Uani 1 1 d .
C7 C 0.3244(4) 0.2628(4) 0.2003(8) 0.0352(14) Uani 1 1 d .
C8 C 0.3262(4) 0.3597(5) 0.2037(9) 0.0396(16) Uani 1 1 d .
H8 H 0.3675 0.3937 0.1632 0.047 Uiso 1 1 calc R
C9 C 0.2629(3) 0.4009(4) 0.2708(8) 0.0322(14) Uani 1 1 d .
H9 H 0.2620 0.4651 0.2772 0.039 Uiso 1 1 calc R
C10 C 0.1744(3) 0.7497(4) 0.7218(7) 0.0290(13) Uani 1 1 d .
C11 C 0.2597(3) 0.7378(4) 0.6773(7) 0.0288(13) Uani 1 1 d .
C12 C 0.2876(4) 0.6505(4) 0.6519(8) 0.0334(14) Uani 1 1 d .
H12 H 0.2560 0.5984 0.6642 0.040 Uiso 1 1 calc R
C13 C 0.3657(4) 0.6442(5) 0.6070(9) 0.0363(14) Uani 1 1 d .
C14 C 0.4133(4) 0.7211(5) 0.5829(9) 0.0379(15) Uani 1 1 d .
C15 C 0.3840(4) 0.8095(5) 0.6094(10) 0.0480(18) Uani 1 1 d .
H15 H 0.4151 0.8618 0.5944 0.058 Uiso 1 1 calc R
C16 C 0.3079(4) 0.8167(5) 0.6583(9) 0.0431(16) Uani 1 1 d .
H16 H 0.2875 0.8750 0.6795 0.052 Uiso 1 1 calc R
H1 H 0.407(4) 0.505(5) 0.575(8) 0.05(2) Uiso 1 1 d .

loop_
_atom_site_aniso_label
_atom_site_aniso_U_11
_atom_site_aniso_U_22
_atom_site_aniso_U_33
_atom_site_aniso_U_23
_atom_site_aniso_U_13
_atom_site_aniso_U_12
Sm1 0.0276(2) 0.0176(2) 0.0301(2) -0.00002(10) 0.00970(15) -0.00056(10)
O1 0.064(3) 0.018(2) 0.046(3) 0.0013(19) 0.029(2) 0.002(2)
O2 0.052(3) 0.027(2) 0.032(2) 0.0106(17) 0.003(2) -0.0051(19)
O3 0.044(2) 0.031(2) 0.031(2) 0.0043(18) -0.0022(19) -0.0114(19)
O4 0.042(2) 0.023(2) 0.066(3) 0.004(2) 0.023(2) 0.0078(19)
O5 0.039(2) 0.026(2) 0.069(3) 0.003(2) 0.027(2) 0.002(2)
O6 0.032(2) 0.029(2) 0.048(3) -0.0093(19) 0.008(2) -0.0060(18)
O7 0.034(2) 0.025(2) 0.053(3) -0.0068(19) 0.019(2) 0.0007(18)
N1 0.045(3) 0.030(3) 0.060(4) -0.005(2) 0.022(3) 0.010(2)
N2 0.043(3) 0.034(3) 0.066(4) -0.005(3) 0.020(3) 0.006(2)
N3 0.037(3) 0.037(3) 0.056(4) -0.002(3) 0.022(3) 0.002(2)
N4 0.041(3) 0.030(3) 0.078(5) -0.002(3) 0.026(3) 0.001(3)
N5 0.040(3) 0.047(4) 0.090(5) 0.001(3) 0.035(4) 0.001(3)
N6 0.040(3) 0.043(4) 0.078(5) 0.001(3) 0.024(3) -0.001(3)
C1 0.049(4) 0.038(4) 0.040(4) -0.001(3) -0.003(3) 0.002(3)
C2 0.035(3) 0.025(3) 0.024(3) 0.002(2) 0.010(2) 0.007(2)
C3 0.035(3) 0.026(3) 0.043(4) 0.007(3) 0.008(3) 0.003(3)
C4 0.032(3) 0.025(3) 0.036(3) -0.001(3) 0.006(3) 0.008(3)
C5 0.033(3) 0.030(3) 0.045(4) 0.003(3) 0.018(3) -0.003(3)
C6 0.034(3) 0.031(3) 0.037(3) -0.001(3) 0.007(3) 0.005(3)
C7 0.031(3) 0.035(4) 0.041(4) -0.003(3) 0.011(3) 0.008(3)
C8 0.029(3) 0.034(3) 0.058(4) 0.003(3) 0.015(3) -0.006(3)
C9 0.027(3) 0.024(3) 0.048(4) 0.003(3) 0.014(3) 0.000(2)
C10 0.030(3) 0.030(3) 0.028(3) -0.001(2) 0.010(2) 0.001(2)
C11 0.027(3) 0.028(3) 0.034(3) -0.005(2) 0.014(3) -0.002(2)
C12 0.033(3) 0.027(3) 0.044(4) -0.002(3) 0.017(3) 0.001(3)
C13 0.033(3) 0.028(3) 0.050(4) -0.002(3) 0.014(3) 0.001(3)
C14 0.033(3) 0.037(4) 0.048(4) -0.001(3) 0.023(3) 0.001(3)
C15 0.048(4) 0.027(3) 0.073(5) -0.002(3) 0.024(4) -0.006(3)
C16 0.044(4) 0.028(3) 0.059(5) -0.005(3) 0.012(3) 0.001(3)

loop_
_atom_type_symbol
_atom_type_description
_atom_type_scat_dispersion_real
_atom_type_scat_dispersion_imag
_atom_type_scat_source
C C 0.0033 0.0016 'International Tables Vol C Tables 4.2.6.8 and 6.1.1.4'
H H 0.0000 0.0000 'International Tables Vol C Tables 4.2.6.8 and 6.1.1.4'
N N 0.0061 0.0033 'International Tables Vol C Tables 4.2.6.8 and 6.1.1.4'
O O 0.0106 0.0060 'International Tables Vol C Tables 4.2.6.8 and 6.1.1.4'
Sm Sm -0.1638 3.4418 'International Tables Vol C Tables 4.2.6.8 and 6.1.1.4'

loop_
_geom_angle_atom_site_label_1
_geom_angle_atom_site_label_2
_geom_angle_atom_site_label_3
_geom_angle
_geom_angle_site_symmetry_1
_geom_angle_site_symmetry_3
O6 Sm1 O4 102.11(16) . .
O6 Sm1 O5 92.84(16) . 3_566
O4 Sm1 O5 138.74(15) . 3_566
O6 Sm1 O7 84.94(15) . 4_575
O4 Sm1 O7 74.01(14) . 4_575
O5 Sm1 O7 146.28(15) 3_566 4_575
O6 Sm1 O3 74.20(14) . 3_566
O4 Sm1 O3 74.17(15) . 3_566
O5 Sm1 O3 73.37(15) 3_566 3_566
O7 Sm1 O3 136.92(14) 4_575 3_566
O6 Sm1 O1 79.10(16) . .
O4 Sm1 O1 150.02(15) . .
O5 Sm1 O1 70.28(16) 3_566 .
O7 Sm1 O1 76.29(14) 4_575 .
O3 Sm1 O1 133.16(15) 3_566 .
O6 Sm1 O2 157.65(14) . .
O4 Sm1 O2 92.22(16) . .
O5 Sm1 O2 87.35(17) 3_566 .
O7 Sm1 O2 82.61(15) 4_575 .
O3 Sm1 O2 126.82(13) 3_566 .
O1 Sm1 O2 79.95(15) . .
O6 Sm1 O3 149.19(14) . .
O4 Sm1 O3 74.08(15) . .
O5 Sm1 O3 73.63(15) 3_566 .
O7 Sm1 O3 121.64(15) 4_575 .
O3 Sm1 O3 75.40(15) 3_566 .
O1 Sm1 O3 119.68(15) . .
O2 Sm1 O3 51.52(13) . .
O6 Sm1 Sm1 112.77(11) . 3_566
O4 Sm1 Sm1 69.77(10) . 3_566
O5 Sm1 Sm1 68.97(11) 3_566 3_566
O7 Sm1 Sm1 142.17(10) 4_575 3_566
O3 Sm1 Sm1 38.72(9) 3_566 3_566
O1 Sm1 Sm1 137.93(11) . 3_566
O2 Sm1 Sm1 88.15(9) . 3_566
O3 Sm1 Sm1 36.68(9) . 3_566
Sm1 O1 H1W 109.2 . .
Sm1 O1 H2W 109.2 . .
H1W O1 H2W 109.5 . .
C2 O2 Sm1 95.5(3) . .
C2 O3 Sm1 160.3(4) . 3_566
C2 O3 Sm1 93.6(3) . .
Sm1 O3 Sm1 104.60(15) 3_566 .
C3 O4 Sm1 138.0(4) . .
C3 O5 Sm1 139.0(4) . 3_566
C10 O6 Sm1 140.5(4) . .
C10 O7 Sm1 140.8(4) . 4_576
N2 N1 C6 107.0(5) . .
N1 N2 N3 109.1(5) . .
N2 N3 C7 110.8(5) . .
N2 N3 H3 124.6 . .
C7 N3 H3 124.6 . .
N5 N4 C13 110.9(6) . .
N5 N4 H1 116(4) . .
C13 N4 H1 133(4) . .
N6 N5 N4 108.9(6) . .
N5 N6 C14 107.9(6) . .
C2 C1 H1B 109.8 . .
C2 C1 H1C 109.2 . .
H1B C1 H1C 109.5 . .
C2 C1 H1A 109.5 . .
H1B C1 H1A 109.5 . .
H1C C1 H1A 109.5 . .
O2 C2 O3 118.9(5) . .
O2 C2 C1 121.1(5) . .
O3 C2 C1 120.0(5) . .
O5 C3 O4 124.1(6) . .
O5 C3 C4 119.2(6) . .
O4 C3 C4 116.7(6) . .
C5 C4 C9 120.9(6) . .
C5 C4 C3 119.4(6) . .
C9 C4 C3 119.8(5) . .
C4 C5 C6 117.2(6) . .
C4 C5 H5 121.4 . .
C6 C5 H5 121.4 . .
N1 C6 C7 109.8(5) . .
N1 C6 C5 130.3(6) . .
C7 C6 C5 119.9(6) . .
N3 C7 C6 103.3(6) . .
N3 C7 C8 133.4(6) . .
C6 C7 C8 123.3(6) . .
C9 C8 C7 115.3(6) . .
C9 C8 H8 122.4 . .
C7 C8 H8 122.4 . .
C8 C9 C4 123.4(6) . .
C8 C9 H9 118.3 . .
C4 C9 H9 118.3 . .
O7 C10 O6 123.8(5) . .
O7 C10 C11 119.2(5) . .
O6 C10 C11 117.0(5) . .
C12 C11 C16 121.6(5) . .
C12 C11 C10 118.9(5) . .
C16 C11 C10 119.5(5) . .
C11 C12 C13 116.3(6) . .
C11 C12 H12 121.9 . .
C13 C12 H12 121.9 . .
N4 C13 C12 133.6(6) . .
N4 C13 C14 103.4(6) . .
C12 C13 C14 123.0(6) . .
N6 C14 C13 108.9(6) . .
N6 C14 C15 131.1(6) . .
C13 C14 C15 120.0(6) . .
C16 C15 C14 117.6(6) . .
C16 C15 H15 121.2 . .
C14 C15 H15 121.2 . .
C15 C16 C11 121.5(6) . .
C15 C16 H16 119.3 . .
C11 C16 H16 119.3 . .

loop_
_geom_bond_atom_site_label_1
_geom_bond_atom_site_label_2
_geom_bond_distance
_geom_bond_site_symmetry_2
Sm1 O6 2.336(4) .
Sm1 O4 2.352(4) .
Sm1 O5 2.366(4) 3_566
Sm1 O7 2.403(4) 4_575
Sm1 O3 2.407(4) 3_566
Sm1 O1 2.428(4) .
Sm1 O2 2.489(4) .
Sm1 O3 2.520(4) .
Sm1 Sm1 3.8988(6) 3_566
O1 H1W 0.9600 .
O1 H2W 0.9600 .
O2 C2 1.257(7) .
O3 C2 1.272(7) .
O3 Sm1 2.407(4) 3_566
O4 C3 1.271(7) .
O5 C3 1.262(8) .
O5 Sm1 2.366(4) 3_566
O6 C10 1.270(7) .
O7 C10 1.254(7) .
O7 Sm1 2.403(4) 4_576
N1 N2 1.313(8) .
N1 C6 1.374(8) .
N2 N3 1.351(7) .
N3 C7 1.358(8) .
N3 H3 0.8600 .
N4 N5 1.326(9) .
N4 C13 1.371(9) .
N4 H1 0.97(7) .
N5 N6 1.314(8) .
N6 C14 1.368(9) .
C1 C2 1.484(8) .
C1 H1B 0.9600 .
C1 H1C 0.9600 .
C1 H1A 0.9600 .
C3 C4 1.494(8) .
C4 C5 1.391(9) .
C4 C9 1.396(8) .
C5 C6 1.404(8) .
C5 H5 0.9300 .
C6 C7 1.393(9) .
C7 C8 1.402(9) .
C8 C9 1.368(9) .
C8 H8 0.9300 .
C9 H9 0.9300 .
C10 C11 1.505(7) .
C11 C12 1.367(8) .
C11 C16 1.411(9) .
C12 C13 1.384(8) .
C12 H12 0.9300 .
C13 C14 1.389(9) .
C14 C15 1.392(9) .
C15 C16 1.365(9) .
C15 H15 0.9300 .
C16 H16 0.9300 .

loop_
_geom_hbond_atom_site_label_D
_geom_hbond_atom_site_label_H
_geom_hbond_atom_site_label_A
_geom_hbond_distance_DH
_geom_hbond_distance_HA
_geom_hbond_distance_DA
_geom_hbond_angle_DHA
_geom_hbond_site_symmetry_A
N4 H1 N5 0.97(7) 2.57(7) 3.159(9) 120(5) 3_666
N4 H1 N2 0.97(7) 2.15(7) 3.016(8) 148(6) 4_566
N3 H3 N5 0.86 2.55 3.178(8) 130.3 2_645
N3 H3 N6 0.86 2.04 2.868(9) 159.9 2_645
O1 H2W O6 0.96 1.87 2.764(6) 154.0 4_575
O1 H1W O2 0.96 1.86 2.765(6) 154.9 4_576
